data_4506694
loop_
_publ_author_name
'D\'eniz, Mariadel'
'Hern\'andez-Rodr\'iguez, Irene'
'Pas\'an, Jorge'
'Fabelo, Oscar'
'Ca\~nadillas-Delgado, Laura'
'Yuste, Consuelo'
'Julve, Miguel'
'Lloret, Francesc'
'Ruiz-P\'erez, Catalina'

_publ_section_title
;
 Pillaring Role of 4,4&#x2032;-Azobis(pyridine) in Substituted
 Malonate-Containing Manganese(II) Complexes: Syntheses, Crystal
 Structures, and Magnetic Properties
;
_journal_issue 9
_journal_name_full 'Crystal Growth &amp; Design'
_journal_page_first 4505
_journal_paper_doi 10.1021/cg300670a
_journal_volume 12
_journal_year 2012
_chemical_formula_sum 'C20 H22 Mn N4 O7'
_chemical_formula_weight 485.36
_chemical_name_systematic
;
 ?
;
_space_group_IT_number 2
_symmetry_cell_setting triclinic
_symmetry_space_group_name_Hall '-P 1'
_symmetry_space_group_name_H-M 'P -1'
_atom_sites_solution_hydrogens geom
_atom_sites_solution_primary direct
_atom_sites_solution_secondary difmap
_audit_creation_method SHELXL-97
_cell_angle_alpha 80.24(3)
_cell_angle_beta 89.46(3)
_cell_angle_gamma 84.87(3)
_cell_formula_units_Z 2
_cell_length_a 5.9390(12)
_cell_length_b 10.612(2)
_cell_length_c 16.723(3)
_cell_measurement_temperature 100(2)
_cell_volume 1034.5(4)
_computing_cell_refinement 'HKL2000 (Otwinowski & Minor, 1997)'
_computing_data_collection 'MxCube (ESRF, 2006)'
_computing_data_reduction 'HKL2000 (Otwinowski & Minor, 1997)'
_computing_structure_refinement 'SHELXL-97 (Sheldrick, 1997)'
_computing_structure_solution 'SHELXS-97 (Sheldrick, 1997)'
_diffrn_ambient_temperature 100(2)
_diffrn_detector 'CCD plate'
_diffrn_detector_area_resol_mean 9.6
_diffrn_measured_fraction_theta_full 0.985
_diffrn_measured_fraction_theta_max 0.985
_diffrn_measurement_device_type 'Single-axis HUBER diffractometer'
_diffrn_measurement_method 'CCD rotation images, thick slices'
_diffrn_radiation_detector 'ADSC Q210r CCD (binned mode)'
_diffrn_radiation_monochromator 'Si 111'
_diffrn_radiation_wavelength 0.73800
_diffrn_reflns_av_R_equivalents 0.0690
_diffrn_reflns_av_sigmaI/netI 0.0350
_diffrn_reflns_limit_h_max 7
_diffrn_reflns_limit_h_min -7
_diffrn_reflns_limit_k_max 13
_diffrn_reflns_limit_k_min -12
_diffrn_reflns_limit_l_max 21
_diffrn_reflns_limit_l_min -21
_diffrn_reflns_number 17552
_diffrn_reflns_theta_full 27.63
_diffrn_reflns_theta_max 27.63
_diffrn_reflns_theta_min 2.21
_diffrn_source synchrotron
_diffrn_source_type 'ESRF-CRG BM16'
_exptl_absorpt_coefficient_mu 0.759
_exptl_absorpt_correction_type none
_exptl_crystal_colour Orange
_exptl_crystal_density_diffrn 1.558
_exptl_crystal_density_method 'not measured'
_exptl_crystal_description Prism
_exptl_crystal_F_000 502
_exptl_crystal_size_max 0.18
_exptl_crystal_size_mid 0.12
_exptl_crystal_size_min 0.04
_refine_diff_density_max 1.298
_refine_diff_density_min -1.004
_refine_diff_density_rms 0.102
_refine_ls_extinction_coef 0.167(17)
_refine_ls_extinction_expression Fc^*^=kFc[1+0.001xFc^2^\l^3^/sin(2\q)]^-1/4^
_refine_ls_extinction_method SHELXL
_refine_ls_goodness_of_fit_ref 1.047
_refine_ls_hydrogen_treatment mixed
_refine_ls_matrix_type full
_refine_ls_number_parameters 314
_refine_ls_number_reflns 4244
_refine_ls_number_restraints 5
_refine_ls_restrained_S_all 1.046
_refine_ls_R_factor_all 0.0683
_refine_ls_R_factor_gt 0.0670
_refine_ls_shift/su_max 0.000
_refine_ls_shift/su_mean 0.000
_refine_ls_structure_factor_coef Fsqd
_refine_ls_weighting_details 'calc w=1/[\s^2^(Fo^2^)+(0.1264P)^2^+0.9819P] where P=(Fo^2^+2Fc^2^)/3'
_refine_ls_weighting_scheme calc
_refine_ls_wR_factor_gt 0.1840
_refine_ls_wR_factor_ref 0.1855
_reflns_number_gt 4049
_reflns_number_total 4244
_reflns_threshold_expression >2sigma(I)
_cod_data_source_file cg300670a_si_006.cif
_cod_data_source_block sull342
_cod_depositor_comments
;
The following automatic conversions were performed:

'_symmetry_cell_setting' value 'Triclinic' changed to 'triclinic'
according to /home/saulius/struct/CIF-dictionaries/cif_core.dic
dictionary named 'cif_core.dic' version 2.4.2 from 2011-04-26.

Automatic conversion script
Id: cif_fix_values 1891 2012-01-12 08:04:46Z andrius 
;
_cod_original_sg_symbol_H-M P-1
_cod_database_code 4506694

loop_
_symmetry_equiv_pos_as_xyz
'x, y, z'
'-x, -y, -z'

loop_
_atom_site_label
_atom_site_type_symbol
_atom_site_fract_x
_atom_site_fract_y
_atom_site_fract_z
_atom_site_U_iso_or_equiv
_atom_site_adp_type
_atom_site_occupancy
_atom_site_symmetry_multiplicity
_atom_site_calc_flag
_atom_site_refinement_flags
Mn1 Mn 0.15092(7) 0.32293(4) 0.41708(2) 0.0305(2) Uani 1 1 d .
O2 O 0.0850(3) 0.3248(2) 0.54163(11) 0.0348(5) Uani 1 1 d .
O4 O 0.4833(3) 0.2424(2) 0.45906(12) 0.0350(5) Uani 1 1 d .
N1 N 0.2508(4) 0.3066(2) 0.28601(14) 0.0341(5) Uani 1 1 d .
O1W O 0.0280(4) 0.1342(2) 0.41846(12) 0.0347(5) Uani 1 1 d D
O2W O 0.2392(4) 0.5195(2) 0.39729(12) 0.0339(5) Uani 1 1 d D
O3W O -0.1957(3) 0.3985(2) 0.38195(12) 0.0352(5) Uani 1 1 d D
O1 O 0.2664(4) 0.3450(2) 0.65334(12) 0.0401(5) Uani 1 1 d .
O3 O 0.7134(4) 0.0931(2) 0.53248(13) 0.0397(5) Uani 1 1 d .
C1 C 0.2320(5) 0.2858(3) 0.59772(16) 0.0347(6) Uani 1 1 d .
C2 C 0.3671(5) 0.1556(3) 0.59536(17) 0.0378(7) Uani 1 1 d .
H2 H 0.2557 0.0950 0.5848 0.045 Uiso 1 1 calc R
C3 C 0.5362(5) 0.1648(3) 0.52407(16) 0.0325(6) Uani 1 1 d .
C4 C 0.4810(5) 0.0987(3) 0.67555(18) 0.0399(7) Uani 1 1 d .
H4A H 0.5829 0.1606 0.6897 0.048 Uiso 1 1 calc R
H4B H 0.5761 0.0200 0.6682 0.048 Uiso 1 1 calc R
C5 C 0.3243(5) 0.0647(3) 0.74645(18) 0.0386(7) Uani 1 1 d .
C6 C 0.3982(6) 0.0754(3) 0.8247(2) 0.0426(7) Uani 1 1 d .
H6 H 0.5363 0.1112 0.8316 0.051 Uiso 1 1 calc R
C7 C 0.2672(7) 0.0331(4) 0.89228(19) 0.0486(8) Uani 1 1 d .
H7 H 0.3193 0.0384 0.9450 0.058 Uiso 1 1 calc R
C8 C 0.0686(6) -0.0150(3) 0.8837(2) 0.0473(8) Uani 1 1 d .
H8 H -0.0184 -0.0427 0.9302 0.057 Uiso 1 1 calc R
C9 C -0.0090(6) -0.0243(3) 0.8081(2) 0.0420(7) Uani 1 1 d .
H9 H -0.1501 -0.0578 0.8025 0.050 Uiso 1 1 calc R
C10 C 0.1183(5) 0.0151(3) 0.73976(18) 0.0398(7) Uani 1 1 d .
H10 H 0.0634 0.0079 0.6877 0.048 Uiso 1 1 calc R
C11 C 0.4562(5) 0.2607(3) 0.26406(17) 0.0348(6) Uani 1 1 d .
H11 H 0.5648 0.2272 0.3053 0.042 Uiso 1 1 calc R
C12 C 0.5169(5) 0.2599(3) 0.18349(17) 0.0348(6) Uani 1 1 d .
H12 H 0.6640 0.2278 0.1697 0.042 Uiso 1 1 calc R
C13 C 0.3557(5) 0.3076(3) 0.12416(16) 0.0354(6) Uani 1 1 d .
C14 C 0.1396(5) 0.3495(3) 0.14570(17) 0.0369(6) Uani 1 1 d .
H14 H 0.0251 0.3781 0.1058 0.044 Uiso 1 1 calc R
C15 C 0.0958(5) 0.3484(3) 0.22776(17) 0.0361(6) Uani 1 1 d .
H15 H -0.0510 0.3787 0.2431 0.043 Uiso 1 1 calc R
C16 C 0.6331(5) 0.3363(3) -0.06587(17) 0.0350(6) Uani 1 1 d .
N2 N 0.3955(5) 0.3167(3) 0.03862(14) 0.0379(6) Uani 1 1 d .
N3 N 0.5984(4) 0.3209(3) 0.02009(14) 0.0382(6) Uani 1 1 d .
C17 C 0.8462(5) 0.2981(3) -0.09280(17) 0.0388(7) Uani 1 1 d .
H17 H 0.9636 0.2615 -0.0556 0.047 Uiso 1 1 calc R
C18 C 0.8820(5) 0.3156(3) -0.17666(17) 0.0380(6) Uani 1 1 d .
H18 H 1.0256 0.2875 -0.1959 0.046 Uiso 1 1 calc R
C19 C 0.5204(5) 0.4071(3) -0.20330(17) 0.0376(6) Uani 1 1 d .
H19 H 0.4073 0.4457 -0.2418 0.045 Uiso 1 1 calc R
C20 C 0.4660(5) 0.3924(3) -0.12149(17) 0.0369(6) Uani 1 1 d .
H20 H 0.3196 0.4198 -0.1042 0.044 Uiso 1 1 calc R
N4 N 0.7237(5) 0.3699(3) -0.23079(14) 0.0369(6) Uani 1 1 d .
H2WA H 0.141(7) 0.566(4) 0.423(3) 0.053(12) Uiso 1 1 d .
H1WB H 0.113(6) 0.060(3) 0.428(2) 0.050(11) Uiso 1 1 d D
H3WB H -0.314(7) 0.362(6) 0.406(3) 0.11(2) Uiso 1 1 d D
H2WB H 0.232(8) 0.564(4) 0.3468(15) 0.060(12) Uiso 1 1 d D
H1WA H -0.089(5) 0.127(4) 0.451(2) 0.060(13) Uiso 1 1 d D
H3WA H -0.228(10) 0.485(2) 0.373(3) 0.091(19) Uiso 1 1 d D

loop_
_atom_site_aniso_label
_atom_site_aniso_U_11
_atom_site_aniso_U_22
_atom_site_aniso_U_33
_atom_site_aniso_U_23
_atom_site_aniso_U_13
_atom_site_aniso_U_12
Mn1 0.0360(3) 0.0315(3) 0.0223(3) -0.00283(18) 0.01212(16) 0.00215(18)
O2 0.0395(10) 0.0394(12) 0.0228(9) -0.0036(8) 0.0110(7) 0.0063(8)
O4 0.0363(10) 0.0377(12) 0.0275(9) -0.0006(8) 0.0119(7) 0.0044(8)
N1 0.0422(12) 0.0322(14) 0.0271(11) -0.0051(9) 0.0130(9) 0.0001(10)
O1W 0.0409(10) 0.0321(12) 0.0295(9) -0.0027(8) 0.0146(8) 0.0006(8)
O2W 0.0406(10) 0.0311(12) 0.0283(9) -0.0026(8) 0.0151(8) 0.0006(8)
O3W 0.0352(10) 0.0372(13) 0.0312(10) -0.0030(8) 0.0112(8) 0.0017(8)
O1 0.0501(12) 0.0399(13) 0.0294(10) -0.0067(8) 0.0041(8) 0.0022(9)
O3 0.0405(11) 0.0389(13) 0.0342(10) 0.0029(8) 0.0161(8) 0.0077(9)
C1 0.0418(14) 0.0359(17) 0.0241(12) -0.0028(10) 0.0139(10) 0.0025(11)
C2 0.0441(15) 0.0379(17) 0.0282(13) -0.0027(11) 0.0138(11) 0.0062(12)
C3 0.0382(13) 0.0307(15) 0.0276(12) -0.0047(10) 0.0117(10) 0.0013(10)
C4 0.0446(15) 0.0406(18) 0.0318(14) -0.0023(12) 0.0137(11) 0.0015(12)
C5 0.0466(15) 0.0311(17) 0.0326(14) 0.0038(11) 0.0204(12) 0.0075(12)
C6 0.0429(15) 0.0374(18) 0.0469(17) -0.0089(13) 0.0066(13) 0.0029(12)
C7 0.063(2) 0.050(2) 0.0298(14) -0.0077(13) 0.0060(13) 0.0111(16)
C8 0.0600(19) 0.0417(19) 0.0353(15) 0.0001(13) 0.0228(14) 0.0064(14)
C9 0.0454(16) 0.0334(17) 0.0451(17) -0.0034(13) 0.0188(13) -0.0001(12)
C10 0.0490(16) 0.0390(18) 0.0301(13) -0.0061(12) 0.0072(12) 0.0029(13)
C11 0.0434(15) 0.0328(16) 0.0267(13) -0.0039(10) 0.0130(10) 0.0005(11)
C12 0.0418(14) 0.0339(16) 0.0275(13) -0.0047(11) 0.0137(10) 0.0009(11)
C13 0.0500(16) 0.0323(16) 0.0231(12) -0.0034(10) 0.0141(11) -0.0028(12)
C14 0.0463(15) 0.0359(17) 0.0267(13) -0.0026(11) 0.0102(11) 0.0001(12)
C15 0.0413(14) 0.0383(17) 0.0275(13) -0.0053(11) 0.0132(11) -0.0001(11)
C16 0.0459(15) 0.0334(16) 0.0242(12) -0.0026(10) 0.0125(10) -0.0003(11)
N2 0.0484(14) 0.0394(15) 0.0246(11) -0.0039(9) 0.0143(10) -0.0016(10)
N3 0.0479(14) 0.0398(15) 0.0245(11) -0.0030(10) 0.0133(10) 0.0028(11)
C17 0.0485(16) 0.0385(18) 0.0266(13) -0.0019(11) 0.0115(11) 0.0033(12)
C18 0.0457(15) 0.0365(17) 0.0294(13) -0.0023(11) 0.0156(11) 0.0016(12)
C19 0.0464(15) 0.0379(17) 0.0277(13) -0.0038(11) 0.0106(11) -0.0031(12)
C20 0.0440(15) 0.0369(17) 0.0288(13) -0.0048(11) 0.0119(11) -0.0005(12)
N4 0.0495(14) 0.0344(15) 0.0263(11) -0.0037(9) 0.0144(10) -0.0048(10)

loop_
_atom_type_symbol
_atom_type_description
_atom_type_scat_dispersion_real
_atom_type_scat_dispersion_imag
_atom_type_scat_source
C C 0.0033 0.0016 'International Tables Vol C Tables 4.2.6.8 and 6.1.1.4'
H H 0.0000 0.0000 'International Tables Vol C Tables 4.2.6.8 and 6.1.1.4'
N N 0.0061 0.0033 'International Tables Vol C Tables 4.2.6.8 and 6.1.1.4'
O O 0.0106 0.0060 'International Tables Vol C Tables 4.2.6.8 and 6.1.1.4'
Mn Mn 0.3368 0.7283 'International Tables Vol C Tables 4.2.6.8 and 6.1.1.4'

loop_
_geom_angle_atom_site_label_1
_geom_angle_atom_site_label_2
_geom_angle_atom_site_label_3
_geom_angle
O2 Mn1 O4 84.44(8)
O2 Mn1 O2W 92.22(9)
O4 Mn1 O2W 94.39(9)
O2 Mn1 O1W 94.44(9)
O4 Mn1 O1W 93.13(9)
O2W Mn1 O1W 170.40(8)
O2 Mn1 O3W 92.35(8)
O4 Mn1 O3W 176.24(7)
O2W Mn1 O3W 87.69(9)
O1W Mn1 O3W 85.14(9)
O2 Mn1 N1 174.53(8)
O4 Mn1 N1 90.41(9)
O2W Mn1 N1 90.00(9)
O1W Mn1 N1 83.98(9)
O3W Mn1 N1 92.73(9)
C1 O2 Mn1 123.39(17)
C3 O4 Mn1 127.98(18)
C15 N1 C11 118.1(2)
C15 N1 Mn1 117.68(18)
C11 N1 Mn1 124.2(2)
O1 C1 O2 123.7(3)
O1 C1 C2 119.4(3)
O2 C1 C2 116.8(3)
C4 C2 C1 112.6(2)
C4 C2 C3 112.0(2)
C1 C2 C3 111.4(2)
O3 C3 O4 123.3(2)
O3 C3 C2 118.1(3)
O4 C3 C2 118.6(2)
C2 C4 C5 115.8(3)
C10 C5 C6 117.7(3)
C10 C5 C4 123.7(3)
C6 C5 C4 118.4(3)
C7 C6 C5 119.7(3)
C8 C7 C6 121.0(3)
C7 C8 C9 120.5(3)
C8 C9 C10 120.1(3)
C5 C10 C9 121.0(3)
N1 C11 C12 122.9(3)
C13 C12 C11 117.8(3)
C14 C13 C12 120.2(2)
C14 C13 N2 115.7(3)
C12 C13 N2 124.1(3)
C13 C14 C15 117.8(3)
N1 C15 C14 123.0(3)
C17 C16 C20 120.0(3)
C17 C16 N3 117.6(3)
C20 C16 N3 122.4(3)
N3 N2 C13 113.5(3)
N2 N3 C16 112.5(3)
C16 C17 C18 117.7(3)
N4 C18 C17 123.0(3)
N4 C19 C20 123.5(3)
C16 C20 C19 117.7(3)
C18 N4 C19 118.1(2)

loop_
_geom_bond_atom_site_label_1
_geom_bond_atom_site_label_2
_geom_bond_distance
Mn1 O2 2.1188(19)
Mn1 O4 2.154(2)
Mn1 O2W 2.166(2)
Mn1 O1W 2.189(2)
Mn1 O3W 2.189(2)
Mn1 N1 2.296(2)
O2 C1 1.278(4)
O4 C3 1.271(4)
N1 C15 1.338(4)
N1 C11 1.344(4)
O1 C1 1.236(4)
O3 C3 1.236(4)
C1 C2 1.540(4)
C2 C4 1.513(4)
C2 C3 1.548(3)
C4 C5 1.515(4)
C5 C10 1.388(5)
C5 C6 1.410(5)
C6 C7 1.399(5)
C7 C8 1.344(6)
C8 C9 1.371(5)
C9 C10 1.390(4)
C11 C12 1.393(4)
C12 C13 1.385(4)
C13 C14 1.385(4)
C13 N2 1.436(3)
C14 C15 1.393(4)
C16 C17 1.388(4)
C16 C20 1.389(4)
C16 N3 1.434(3)
N2 N3 1.244(4)
C17 C18 1.400(4)
C18 N4 1.333(4)
C19 N4 1.338(4)
C19 C20 1.389(4)

loop_
_geom_hbond_atom_site_label_D
_geom_hbond_atom_site_label_H
_geom_hbond_atom_site_label_A
_geom_hbond_distance_DH
_geom_hbond_distance_HA
_geom_hbond_distance_DA
_geom_hbond_angle_DHA
_geom_hbond_site_symmetry_A
O1W H1WA O3 0.880(19) 1.80(2) 2.667(3) 168(4) 1_455
O1W H1WB O3 0.885(19) 1.87(2) 2.746(3) 170(4) 2_656
O2W H2WA O2 0.89(4) 1.85(4) 2.729(3) 170(4) 2_566
O2W H2WB N4 0.893(19) 1.97(2) 2.847(3) 166(4) 2_665
O3W H3WA O1 0.90(2) 1.78(2) 2.682(3) 173(6) 2_566
O3W H3WB O4 0.89(2) 1.93(3) 2.799(3) 165(6) 1_455
